data_4127172
loop_
_publ_author_name
'Xu, Hai'
'He, Jia'
'Shi, Jiarong'
'Tan, Liang'
'Qiu, Dachuan'
'Luo, Xiaohua'
'Li, Yang'

_publ_section_title
;
 Domino Aryne Annulation via Nucleophilic-Ene Process.
;
_journal_name_full 'Journal of the American Chemical Society'
_journal_paper_doi 10.1021/jacs.8b01005
_journal_year 2018
_chemical_formula_sum 'C24 H23 N O2 S'
_chemical_formula_weight 389.49
_chemical_name_systematic
; 
 ? 
;
_space_group_IT_number 9
_symmetry_cell_setting monoclinic
_symmetry_space_group_name_Hall 'C -2yc'
_symmetry_space_group_name_H-M 'C 1 c 1'
_atom_sites_solution_hydrogens geom
_atom_sites_solution_primary direct
_atom_sites_solution_secondary difmap
_audit_creation_method SHELXL-97
_cell_angle_alpha 90.00
_cell_angle_beta 105.396(6)
_cell_angle_gamma 90.00
_cell_formula_units_Z 4
_cell_length_a 10.2002(6)
_cell_length_b 16.0175(8)
_cell_length_c 12.8323(6)
_cell_measurement_reflns_used 2420
_cell_measurement_temperature 293(2)
_cell_measurement_theta_max 29.08
_cell_measurement_theta_min 3.62
_cell_volume 2021.33(19)
_computing_cell_refinement 'Bruker FRAMBO'
_computing_data_collection 'Bruker FRAMBO'
_computing_data_reduction 'Bruker SAINT'
_computing_molecular_graphics 'Bruker SHELXTL'
_computing_publication_material 'Bruker SHELXTL'
_computing_structure_refinement 'SHELXL-97 (Sheldrick, 1997)'
_computing_structure_solution 'SHELXS-97 (Sheldrick, 1990)'
_diffrn_ambient_temperature 293(2)
_diffrn_measured_fraction_theta_full 0.996
_diffrn_measured_fraction_theta_max 0.864
_diffrn_measurement_device_type 'multiwire proportional'
_diffrn_measurement_method 'phi and omega scans'
_diffrn_radiation_monochromator graphite
_diffrn_radiation_source 'fine-focus sealed tube'
_diffrn_radiation_type MoK\a
_diffrn_radiation_wavelength 0.71073
_diffrn_reflns_av_R_equivalents 0.0198
_diffrn_reflns_av_sigmaI/netI 0.0366
_diffrn_reflns_limit_h_max 13
_diffrn_reflns_limit_h_min -12
_diffrn_reflns_limit_k_max 18
_diffrn_reflns_limit_k_min -20
_diffrn_reflns_limit_l_max 17
_diffrn_reflns_limit_l_min -10
_diffrn_reflns_number 4394
_diffrn_reflns_theta_full 25.50
_diffrn_reflns_theta_max 29.08
_diffrn_reflns_theta_min 3.62
_exptl_absorpt_coefficient_mu 0.179
_exptl_absorpt_correction_type none
_exptl_crystal_colour white
_exptl_crystal_density_diffrn 1.280
_exptl_crystal_density_method 'not measured'
_exptl_crystal_description block
_exptl_crystal_F_000 824
_exptl_crystal_size_max 0.20
_exptl_crystal_size_mid 0.10
_exptl_crystal_size_min 0.10
_refine_diff_density_max 0.182
_refine_diff_density_min -0.245
_refine_diff_density_rms 0.040
_refine_ls_abs_structure_details 'Flack H D (1983), Acta Cryst. A39, 876-881'
_refine_ls_abs_structure_Flack 0.65(10)
_refine_ls_extinction_method none
_refine_ls_goodness_of_fit_ref 1.124
_refine_ls_hydrogen_treatment constr
_refine_ls_matrix_type full
_refine_ls_number_parameters 253
_refine_ls_number_reflns 2856
_refine_ls_number_restraints 2
_refine_ls_restrained_S_all 1.124
_refine_ls_R_factor_all 0.0554
_refine_ls_R_factor_gt 0.0433
_refine_ls_shift/su_max 0.002
_refine_ls_shift/su_mean 0.000
_refine_ls_structure_factor_coef Fsqd
_refine_ls_weighting_details 'calc w=1/[\s^2^(Fo^2^)+(0.0453P)^2^+0.8104P] where P=(Fo^2^+2Fc^2^)/3'
_refine_ls_weighting_scheme calc
_refine_ls_wR_factor_gt 0.1042
_refine_ls_wR_factor_ref 0.1150
_reflns_number_gt 2420
_reflns_number_total 2856
_reflns_threshold_expression >2sigma(I)
_cod_data_source_file ja8b01005_si_002.cif
_cod_data_source_block xh-2
_cod_depositor_comments
;
The following automatic conversions were performed:

'_symmetry_cell_setting' value 'Monoclinic' changed to 'monoclinic'
according to
/home/data/users/saulius/crontab/automatic-downloads/rss-feeds/ACS/lib/dictionaries/cif_core.dic
dictionary named 'cif_core.dic' version 2.4.2 from 2011-04-26.

Automatic conversion script
Id: cif_fix_values 4973 2017-02-22 13:04:09Z antanas 
;
_cod_original_cell_volume 2021.33(18)
_cod_original_sg_symbol_H-M Cc
_cod_database_code 4127172

loop_
_symmetry_equiv_pos_as_xyz
'x, y, z'
'x, -y, z+1/2'
'x+1/2, y+1/2, z'
'x+1/2, -y+1/2, z+1/2'

loop_
_atom_site_label
_atom_site_type_symbol
_atom_site_fract_x
_atom_site_fract_y
_atom_site_fract_z
_atom_site_U_iso_or_equiv
_atom_site_adp_type
_atom_site_occupancy
_atom_site_symmetry_multiplicity
_atom_site_calc_flag
_atom_site_refinement_flags
S1 S 0.39132(8) 0.02790(5) 0.79630(7) 0.0468(2) Uani 1 1 d .
N1 N 0.5432(3) 0.02294(17) 0.8827(2) 0.0408(6) Uani 1 1 d .
O1 O 0.3807(3) -0.04414(18) 0.7297(2) 0.0602(7) Uani 1 1 d .
C13 C 0.7284(4) -0.0321(2) 0.8173(3) 0.0427(8) Uani 1 1 d .
C5 C 0.2765(4) 0.0186(2) 0.8764(3) 0.0431(8) Uani 1 1 d .
O2 O 0.3739(3) 0.10957(17) 0.7500(2) 0.0636(8) Uani 1 1 d .
C8 C 0.6355(3) -0.0442(2) 0.8779(3) 0.0415(8) Uani 1 1 d .
C4 C 0.2496(4) -0.0588(2) 0.9133(3) 0.0543(10) Uani 1 1 d .
H4A H 0.2881 -0.1067 0.8930 0.065 Uiso 1 1 calc R
C15 C 0.7683(4) 0.1246(2) 0.8257(3) 0.0504(9) Uani 1 1 d .
H15A H 0.8660 0.1162 0.8573 0.060 Uiso 1 1 calc R
C14 C 0.7199(4) 0.0474(2) 0.7539(3) 0.0512(9) Uani 1 1 d .
H14A H 0.6265 0.0560 0.7125 0.061 Uiso 1 1 calc R
H14B H 0.7750 0.0418 0.7032 0.061 Uiso 1 1 calc R
C17 C 0.6026(3) 0.0946(2) 0.9451(3) 0.0395(7) Uani 1 1 d .
C9 C 0.6381(4) -0.1150(2) 0.9393(3) 0.0541(10) Uani 1 1 d .
H9A H 0.5751 -0.1222 0.9792 0.065 Uiso 1 1 calc R
C16 C 0.7088(4) 0.1392(2) 0.9210(3) 0.0441(8) Uani 1 1 d .
C12 C 0.8252(4) -0.0933(2) 0.8212(3) 0.0584(10) Uani 1 1 d .
H12A H 0.8892 -0.0863 0.7821 0.070 Uiso 1 1 calc R
C6 C 0.2177(4) 0.0889(2) 0.9056(3) 0.0536(9) Uani 1 1 d .
H6A H 0.2346 0.1409 0.8796 0.064 Uiso 1 1 calc R
C2 C 0.1067(4) 0.0060(3) 1.0126(3) 0.0577(10) Uani 1 1 d .
C11 C 0.8284(5) -0.1644(3) 0.8821(4) 0.0658(12) Uani 1 1 d .
H11A H 0.8938 -0.2051 0.8833 0.079 Uiso 1 1 calc R
C18 C 0.5597(4) 0.1132(2) 1.0370(3) 0.0503(9) Uani 1 1 d .
H18A H 0.4906 0.0820 1.0529 0.060 Uiso 1 1 calc R
C3 C 0.1645(4) -0.0642(3) 0.9810(4) 0.0644(11) Uani 1 1 d .
H3A H 0.1458 -0.1163 1.0057 0.077 Uiso 1 1 calc R
C19 C 0.6190(5) 0.1778(3) 1.1047(3) 0.0623(11) Uani 1 1 d .
H19A H 0.5884 0.1911 1.1647 0.075 Uiso 1 1 calc R
C20 C 0.7234(5) 0.2220(2) 1.0823(3) 0.0638(12) Uani 1 1 d .
H20A H 0.7646 0.2653 1.1276 0.077 Uiso 1 1 calc R
C22 C 0.7568(4) 0.2030(2) 0.7574(3) 0.0579(10) Uani 1 1 d .
C21 C 0.7671(4) 0.2021(2) 0.9922(3) 0.0572(10) Uani 1 1 d .
H21A H 0.8388 0.2323 0.9788 0.069 Uiso 1 1 calc R
C10 C 0.7362(5) -0.1754(2) 0.9407(4) 0.0668(12) Uani 1 1 d .
H10A H 0.7389 -0.2236 0.9817 0.080 Uiso 1 1 calc R
C1 C 0.0151(6) -0.0013(4) 1.0879(5) 0.0883(16) Uani 1 1 d .
H1B H 0.0091 -0.0588 1.1075 0.133 Uiso 1 1 calc R
H1C H -0.0740 0.0190 1.0521 0.133 Uiso 1 1 calc R
H1D H 0.0522 0.0311 1.1519 0.133 Uiso 1 1 calc R
C7 C 0.1335(4) 0.0825(3) 0.9735(4) 0.0620(11) Uani 1 1 d .
H7A H 0.0944 0.1303 0.9931 0.074 Uiso 1 1 calc R
C23 C 0.6205(6) 0.2399(3) 0.7129(4) 0.0822(15) Uani 1 1 d .
H23A H 0.6284 0.2892 0.6725 0.123 Uiso 1 1 calc R
H23B H 0.5820 0.2543 0.7711 0.123 Uiso 1 1 calc R
H23C H 0.5628 0.2002 0.6664 0.123 Uiso 1 1 calc R
C24 C 0.8686(6) 0.2378(3) 0.7426(5) 0.0919(18) Uani 1 1 d .
H24A H 0.8627 0.2870 0.7031 0.138 Uiso 1 1 calc R
H24B H 0.9528 0.2130 0.7716 0.138 Uiso 1 1 calc R

loop_
_atom_site_aniso_label
_atom_site_aniso_U_11
_atom_site_aniso_U_22
_atom_site_aniso_U_33
_atom_site_aniso_U_23
_atom_site_aniso_U_13
_atom_site_aniso_U_12
S1 0.0386(4) 0.0524(5) 0.0463(4) 0.0023(4) 0.0061(4) -0.0017(4)
N1 0.0319(14) 0.0445(15) 0.0460(16) -0.0026(12) 0.0103(12) 0.0006(12)
O1 0.0496(17) 0.0754(18) 0.0533(16) -0.0185(14) 0.0095(13) -0.0082(13)
C13 0.0410(19) 0.0411(18) 0.0458(19) -0.0078(15) 0.0110(16) -0.0031(15)
C5 0.0314(17) 0.0447(19) 0.051(2) -0.0006(16) 0.0072(15) -0.0018(14)
O2 0.0550(17) 0.0645(17) 0.0667(18) 0.0256(14) 0.0082(15) 0.0018(13)
C8 0.0360(18) 0.0401(17) 0.0461(19) -0.0021(15) 0.0069(15) -0.0006(14)
C4 0.045(2) 0.047(2) 0.072(3) 0.0027(19) 0.018(2) 0.0033(17)
C15 0.047(2) 0.052(2) 0.055(2) 0.0045(17) 0.0184(18) -0.0030(16)
C14 0.054(2) 0.057(2) 0.046(2) -0.0055(17) 0.0200(18) -0.0030(18)
C17 0.0377(18) 0.0386(16) 0.0400(17) -0.0013(14) 0.0066(14) 0.0053(14)
C9 0.060(3) 0.0419(19) 0.060(2) 0.0002(17) 0.017(2) -0.0039(17)
C16 0.043(2) 0.0407(17) 0.0464(19) 0.0008(15) 0.0092(16) 0.0002(15)
C12 0.050(2) 0.059(2) 0.067(3) -0.013(2) 0.017(2) 0.0066(19)
C6 0.041(2) 0.047(2) 0.070(3) -0.0041(18) 0.0088(19) 0.0019(17)
C2 0.036(2) 0.087(3) 0.048(2) -0.001(2) 0.0069(17) 0.000(2)
C11 0.067(3) 0.051(2) 0.071(3) -0.010(2) 0.004(2) 0.023(2)
C18 0.049(2) 0.055(2) 0.048(2) -0.0004(17) 0.0139(17) 0.0092(17)
C3 0.051(2) 0.065(3) 0.080(3) 0.017(2) 0.021(2) -0.002(2)
C19 0.069(3) 0.071(3) 0.046(2) -0.008(2) 0.013(2) 0.017(2)
C20 0.080(3) 0.050(2) 0.051(2) -0.0146(18) -0.002(2) 0.005(2)
C22 0.066(3) 0.053(2) 0.060(2) 0.0056(18) 0.027(2) -0.0103(19)
C21 0.061(3) 0.0446(19) 0.061(2) 0.0000(18) 0.007(2) -0.0064(18)
C10 0.081(3) 0.047(2) 0.066(3) 0.007(2) 0.007(2) 0.010(2)
C1 0.058(3) 0.145(5) 0.068(3) -0.003(4) 0.028(2) -0.003(3)
C7 0.043(2) 0.066(3) 0.078(3) -0.017(2) 0.016(2) 0.0026(19)
C23 0.093(4) 0.076(3) 0.080(3) 0.028(3) 0.026(3) 0.014(3)
C24 0.090(4) 0.081(3) 0.115(5) 0.019(3) 0.046(4) -0.021(3)

loop_
_atom_type_symbol
_atom_type_description
_atom_type_scat_dispersion_real
_atom_type_scat_dispersion_imag
_atom_type_scat_source
C C 0.0033 0.0016 'International Tables Vol C Tables 4.2.6.8 and 6.1.1.4'
H H 0.0000 0.0000 'International Tables Vol C Tables 4.2.6.8 and 6.1.1.4'
N N 0.0061 0.0033 'International Tables Vol C Tables 4.2.6.8 and 6.1.1.4'
O O 0.0106 0.0060 'International Tables Vol C Tables 4.2.6.8 and 6.1.1.4'
S S 0.1246 0.1234 'International Tables Vol C Tables 4.2.6.8 and 6.1.1.4'

loop_
_geom_angle_atom_site_label_1
_geom_angle_atom_site_label_2
_geom_angle_atom_site_label_3
_geom_angle
O1 S1 O2 120.79(19)
O1 S1 N1 105.82(16)
O2 S1 N1 108.32(16)
O1 S1 C5 109.02(17)
O2 S1 C5 107.02(17)
N1 S1 C5 104.79(15)
C17 N1 C8 115.8(3)
C17 N1 S1 121.2(2)
C8 N1 S1 121.0(2)
C12 C13 C8 117.9(3)
C12 C13 C14 124.0(4)
C8 C13 C14 118.1(3)
C6 C5 C4 120.1(4)
C6 C5 S1 119.8(3)
C4 C5 S1 120.1(3)
C9 C8 C13 121.5(3)
C9 C8 N1 120.2(3)
C13 C8 N1 118.1(3)
C5 C4 C3 119.1(4)
C22 C15 C16 110.5(3)
C22 C15 C14 110.8(3)
C16 C15 C14 118.1(3)
C13 C14 C15 113.2(3)
C18 C17 C16 120.8(3)
C18 C17 N1 117.5(3)
C16 C17 N1 121.4(3)
C8 C9 C10 119.1(4)
C21 C16 C17 116.7(3)
C21 C16 C15 116.7(3)
C17 C16 C15 126.6(3)
C11 C12 C13 121.1(4)
C5 C6 C7 120.0(4)
C7 C2 C3 118.4(4)
C7 C2 C1 121.1(4)
C3 C2 C1 120.5(4)
C10 C11 C12 120.3(4)
C19 C18 C17 120.6(4)
C2 C3 C4 121.4(4)
C20 C19 C18 119.3(4)
C19 C20 C21 119.8(4)
C24 C22 C23 122.1(4)
C24 C22 C15 119.5(4)
C23 C22 C15 118.4(3)
C20 C21 C16 122.8(4)
C11 C10 C9 120.2(4)
C2 C7 C6 120.9(4)

loop_
_geom_bond_atom_site_label_1
_geom_bond_atom_site_label_2
_geom_bond_distance
S1 O1 1.423(3)
S1 O2 1.428(3)
S1 N1 1.650(3)
S1 C5 1.757(4)
N1 C17 1.438(4)
N1 C8 1.441(4)
C13 C12 1.382(5)
C13 C8 1.390(5)
C13 C14 1.501(5)
C5 C6 1.375(5)
C5 C4 1.381(5)
C8 C9 1.377(5)
C4 C3 1.384(5)
C15 C22 1.518(5)
C15 C16 1.521(5)
C15 C14 1.542(5)
C17 C18 1.394(5)
C17 C16 1.399(5)
C9 C10 1.389(6)
C16 C21 1.384(5)
C12 C11 1.377(6)
C6 C7 1.379(6)
C2 C7 1.378(6)
C2 C3 1.380(6)
C2 C1 1.517(6)
C11 C10 1.362(6)
C18 C19 1.382(6)
C19 C20 1.371(6)
C20 C21 1.383(6)
C22 C24 1.328(6)
C22 C23 1.479(6)
